data_7033755
loop_
_publ_author_name
'Belov, Alexander S.'
'Zelinskii, Genrikh E.'
'Varzatskii, Oleg A.'
'Belaya, Irina G.'
'Vologzhanina, Anna V.'
'Dolganov, Alexander V.'
'Novikov, Valentin V.'
'Voloshin, Yan Z.'

_publ_section_title
;
 Molecular design of cage iron(ii) and cobalt(ii,iii) complexes with a
 second fluorine-enriched superhydrophobic shell.
;
_journal_issue 8
_journal_name_full 'Dalton transactions (Cambridge, England : 2003)'
_journal_page_first 3773
_journal_page_last 3784
_journal_paper_doi 10.1039/c4dt03628j
_journal_volume 44
_journal_year 2015
_chemical_formula_moiety 'B2 C96 Co3 F70 N12 O12 S12'
_chemical_formula_sum 'C96 B2 Co3 F70 N12 O12 S12'
_chemical_formula_weight 3426.21
_chemical_name_systematic
;
 ?
;
_space_group_crystal_system triclinic
_space_group_IT_number 2
_space_group_name_Hall '-P 1'
_space_group_name_H-M_alt 'P -1'
_symmetry_space_group_name_Hall '-P 1'
_symmetry_space_group_name_H-M 'P -1'
_audit_creation_date 2014-12-21
_audit_creation_method
;
Olex2 1.2
(compiled 2014.11.28 svn.r3106 for OlexSys, GUI svn.r4959)
;
_audit_update_record
;
2014-12-21 deposited with the CCDC.
2015-01-07 downloaded from the CCDC.
;
_cell_angle_alpha 74.782(2)
_cell_angle_beta 80.604(3)
_cell_angle_gamma 77.766(3)
_cell_formula_units_Z 1
_cell_length_a 13.3364(13)
_cell_length_b 14.2292(13)
_cell_length_c 16.1096(16)
_cell_measurement_reflns_used 979
_cell_measurement_temperature 100
_cell_measurement_theta_max 21.69
_cell_measurement_theta_min 2.62
_cell_volume 2864.0(5)
_computing_molecular_graphics 'Olex2 (Dolomanov et al., 2009)'
_computing_publication_material 'Olex2 (Dolomanov et al., 2009)'
_computing_structure_refinement 'XL (Sheldrick, 2008)'
_diffrn_ambient_temperature 100
_diffrn_detector_area_resol_mean 8
_diffrn_measured_fraction_theta_full 0.998
_diffrn_measured_fraction_theta_max 0.998
_diffrn_measurement_device_type apex
_diffrn_measurement_method '\w and \f scans'
_diffrn_radiation_monochromator graphite
_diffrn_radiation_type MoK\a
_diffrn_radiation_wavelength 0.71073
_diffrn_reflns_av_R_equivalents 0.1182
_diffrn_reflns_av_unetI/netI 0.2098
_diffrn_reflns_Laue_measured_fraction_full 0.998
_diffrn_reflns_Laue_measured_fraction_max 0.998
_diffrn_reflns_limit_h_max 17
_diffrn_reflns_limit_h_min -17
_diffrn_reflns_limit_k_max 17
_diffrn_reflns_limit_k_min -18
_diffrn_reflns_limit_l_max 21
_diffrn_reflns_limit_l_min -21
_diffrn_reflns_number 28736
_diffrn_reflns_point_group_measured_fraction_full 0.998
_diffrn_reflns_point_group_measured_fraction_max 0.998
_diffrn_reflns_theta_full 25.242
_diffrn_reflns_theta_max 28.000
_diffrn_reflns_theta_min 1.752
_diffrn_source 'sealed tube'
_diffrn_standards_number 0
_exptl_absorpt_coefficient_mu 0.830
_exptl_absorpt_correction_T_max 0.9366
_exptl_absorpt_correction_T_min 0.8132
_exptl_absorpt_correction_type multi-scan
_exptl_absorpt_process_details 'SADABS (Shelcrik, 1998)'
_exptl_crystal_colour violet
_exptl_crystal_colour_primary violet
_exptl_crystal_density_diffrn 1.986
_exptl_crystal_description plate
_exptl_crystal_F_000 1669
_exptl_crystal_size_max 0.26
_exptl_crystal_size_mid 0.2
_exptl_crystal_size_min 0.08
_refine_diff_density_max 1.108
_refine_diff_density_min -0.663
_refine_diff_density_rms 0.113
_refine_ls_extinction_method none
_refine_ls_goodness_of_fit_ref 0.992
_refine_ls_hydrogen_treatment undef
_refine_ls_matrix_type full
_refine_ls_number_parameters 790
_refine_ls_number_reflns 13800
_refine_ls_number_restraints 18
_refine_ls_restrained_S_all 1.009
_refine_ls_R_factor_all 0.1896
_refine_ls_R_factor_gt 0.0685
_refine_ls_shift/su_max 0.001
_refine_ls_shift/su_mean 0.000
_refine_ls_structure_factor_coef Fsqd
_refine_ls_weighting_details 'w=1/[\s^2^(Fo^2^)+(0.0200P)^2^+1.6000P] where P=(Fo^2^+2Fc^2^)/3'
_refine_ls_weighting_scheme calc
_refine_ls_wR_factor_gt 0.0983
_refine_ls_wR_factor_ref 0.1306
_reflns_Friedel_coverage 0.000
_reflns_number_gt 5945
_reflns_number_total 13800
_reflns_threshold_expression 'I > 2\s(I)'
_cod_data_source_file c4dt03628j2.cif
_cod_data_source_block gz23
_cod_depositor_comments 'Adding full bibliography for 7033751--7033755.cif.'
_cod_database_code 7033755
_shelxl_version_number 2014-3
_shelx_space_group_comment
;
The symmetry employed for this shelxl refinement is uniquely defined
by the following loop, which should always be used as a source of
symmetry information in preference to the above space-group names.
They are only intended as comments.
;
_shelx_estimated_absorpt_t_max 0.937
_shelx_estimated_absorpt_t_min 0.813
_olex2_refinement_description
;
1. Uiso/Uaniso restraints and constraints
Uanis(F2) \\sim Ueq, Uanis(F3) \\sim Ueq, Uanis(F4) \\sim Ueq: with sigma of
0.008 and sigma for terminal atoms of 0.008
Uanis(C13) = Uanis(C14) = Uanis(C15) = Uanis(C16) = Uanis(C17) = Uanis(C18)
Uanis(C7) = Uanis(C8) = Uanis(C9) = Uanis(C10) = Uanis(C11) = Uanis(C12)
2.a Fitted hexagon refined as free rotating group:
 C7(C8,C9,C10,C11,C12), C13(C14,C15,C16,C17,C18), C19(C20,C21,C22,C23,C24),
 C25(C26,C27,C28,C29,C30), C31(C32,C33,C34,C35,C36), C37(C38,C39,C40,C41,C42),
 C43(C44,C45,C46,C47,C48)
;
_olex2_submission_special_instructions 'No special instructions were received'

loop_
_space_group_symop_operation_xyz
'x, y, z'
'-x, -y, -z'

loop_
_atom_site_label
_atom_site_type_symbol
_atom_site_fract_x
_atom_site_fract_y
_atom_site_fract_z
_atom_site_U_iso_or_equiv
_atom_site_adp_type
_atom_site_occupancy
_atom_site_site_symmetry_order
_atom_site_calc_flag
_atom_site_refinement_flags_posn
_atom_site_refinement_flags_adp
_atom_site_refinement_flags_occupancy
Co1 Co 0.5000 0.0000 0.5000 0.0196(3) Uani 1 2 d S T P
Co2 Co 0.61703(6) -0.14510(6) 0.68397(5) 0.01794(19) Uani 1 1 d . . .
O1 O 0.7581(3) -0.1730(3) 0.8092(2) 0.0225(9) Uani 1 1 d . . .
O2 O 0.6541(3) -0.0561(3) 0.5018(2) 0.0216(9) Uani 1 1 d . . .
O3 O 0.7470(3) -0.3246(3) 0.7675(2) 0.0221(9) Uani 1 1 d . . .
O4 O 0.4620(3) -0.1328(3) 0.5756(2) 0.0217(9) Uani 1 1 d . . .
O5 O 0.6050(3) -0.2538(3) 0.8624(2) 0.0214(9) Uani 1 1 d . . .
O6 O 0.4976(3) 0.0442(3) 0.6146(2) 0.0234(9) Uani 1 1 d . . .
N1 N 0.7299(3) -0.1218(3) 0.7299(3) 0.0201(11) Uani 1 1 d . . .
N2 N 0.6883(3) -0.0801(3) 0.5775(3) 0.0198(11) Uani 1 1 d . . .
N3 N 0.6833(3) -0.2813(3) 0.7033(3) 0.0204(11) Uani 1 1 d . . .
N4 N 0.5340(3) -0.1898(3) 0.6209(3) 0.0194(11) Uani 1 1 d . . .
N5 N 0.5556(3) -0.1782(3) 0.8015(3) 0.0172(10) Uani 1 1 d . . .
N6 N 0.5161(3) -0.0272(3) 0.6832(3) 0.0185(11) Uani 1 1 d . . .
S1 S 0.92011(11) -0.06690(13) 0.69257(10) 0.0294(4) Uani 1 1 d . . .
S2 S 0.83071(12) 0.03926(12) 0.50783(10) 0.0292(4) Uani 1 1 d . . .
S3 S 0.67205(12) -0.46598(12) 0.68495(11) 0.0300(4) Uani 1 1 d . . .
S4 S 0.51223(12) -0.33685(12) 0.55167(10) 0.0305(4) Uani 1 1 d . . .
S5 S 0.42952(12) -0.11007(12) 0.93272(10) 0.0309(4) Uani 1 1 d . . .
S6 S 0.35047(11) 0.06563(11) 0.77438(10) 0.0283(4) Uani 1 1 d . . .
F1 F 0.9999(3) -0.1980(3) 0.8545(3) 0.0756(15) Uani 1 1 d . . .
F2 F 0.9719(4) -0.1561(4) 1.0127(3) 0.114(2) Uani 1 1 d . U .
F3 F 0.8540(4) 0.0147(5) 1.0372(3) 0.117(2) Uani 1 1 d . U .
F4 F 0.7627(4) 0.1475(4) 0.9052(4) 0.1039(19) Uani 1 1 d . U .
F5 F 0.7913(3) 0.1086(3) 0.7473(3) 0.0611(12) Uani 1 1 d . . .
F6 F 0.7772(3) 0.1282(3) 0.3294(2) 0.0451(10) Uani 1 1 d . . .
F7 F 0.8359(3) 0.0523(3) 0.1907(2) 0.0567(12) Uani 1 1 d . . .
F8 F 0.9400(3) -0.1354(4) 0.2074(3) 0.0713(14) Uani 1 1 d . . .
F9 F 0.9875(3) -0.2474(3) 0.3659(3) 0.0630(13) Uani 1 1 d . . .
F10 F 0.9341(3) -0.1701(3) 0.5062(2) 0.0414(10) Uani 1 1 d . . .
F11 F 0.8384(3) -0.3788(3) 0.5556(2) 0.0447(10) Uani 1 1 d . . .
F12 F 1.0444(3) -0.4427(3) 0.5545(3) 0.0588(12) Uani 1 1 d . . .
F13 F 1.1199(3) -0.5899(3) 0.6852(3) 0.0643(13) Uani 1 1 d . . .
F14 F 0.9883(3) -0.6762(3) 0.8178(3) 0.0636(13) Uani 1 1 d . . .
F15 F 0.7831(3) -0.6169(3) 0.8168(2) 0.0442(10) Uani 1 1 d . . .
F16 F 0.4127(3) -0.3785(3) 0.7383(2) 0.0474(11) Uani 1 1 d . . .
F17 F 0.2105(3) -0.3716(3) 0.7921(3) 0.0634(13) Uani 1 1 d . . .
F18 F 0.0707(3) -0.3200(4) 0.6760(3) 0.0702(14) Uani 1 1 d . . .
F19 F 0.1360(3) -0.2705(3) 0.5035(3) 0.0655(13) Uani 1 1 d . . .
F20 F 0.3361(3) -0.2710(3) 0.4484(2) 0.0525(11) Uani 1 1 d . . .
F21 F 0.5304(3) -0.2395(3) 1.0847(2) 0.0474(11) Uani 1 1 d . . .
F22 F 0.5165(3) -0.4290(3) 1.1622(2) 0.0572(12) Uani 1 1 d . . .
F23 F 0.4075(3) -0.5283(3) 1.0959(2) 0.0554(12) Uani 1 1 d . . .
F24 F 0.3165(3) -0.4371(3) 0.9504(3) 0.0615(13) Uani 1 1 d . . .
F25 F 0.3263(3) -0.2455(3) 0.8740(2) 0.0468(11) Uani 1 1 d . . .
F26 F 0.2552(2) 0.2402(3) 0.6526(2) 0.0397(10) Uani 1 1 d . . .
F27 F 0.3169(3) 0.4180(3) 0.5934(2) 0.0487(11) Uani 1 1 d . . .
F28 F 0.4968(3) 0.4417(3) 0.6338(3) 0.0559(12) Uani 1 1 d . . .
F29 F 0.6153(3) 0.2909(3) 0.7356(3) 0.0539(12) Uani 1 1 d . . .
F30 F 0.5524(3) 0.1149(3) 0.7987(2) 0.0409(10) Uani 1 1 d . . .
F31 F 0.7100(3) -0.1849(2) 0.9828(2) 0.0345(9) Uani 1 1 d . . .
F32 F 0.7862(3) -0.2725(3) 1.1328(2) 0.0494(11) Uani 1 1 d . . .
F33 F 0.8927(3) -0.4624(3) 1.1593(2) 0.0503(11) Uani 1 1 d . . .
F34 F 0.9175(3) -0.5633(3) 1.0331(2) 0.0403(10) Uani 1 1 d . . .
F35 F 0.8412(3) -0.4777(2) 0.8833(2) 0.0378(9) Uani 1 1 d . . .
C1 C 0.7972(4) -0.0781(4) 0.6748(4) 0.0199(13) Uani 1 1 d . . .
C2 C 0.7673(4) -0.0444(4) 0.5882(3) 0.0196(13) Uani 1 1 d . . .
C3 C 0.6445(4) -0.3374(4) 0.6701(3) 0.0212(13) Uani 1 1 d . . .
C4 C 0.5625(4) -0.2825(4) 0.6173(3) 0.0218(13) Uani 1 1 d . . .
C5 C 0.4859(4) -0.1118(4) 0.8262(3) 0.0184(13) Uani 1 1 d . . .
C6 C 0.4570(4) -0.0263(4) 0.7569(4) 0.0206(13) Uani 1 1 d . . .
C7 C 0.8953(4) -0.0460(4) 0.7978(2) 0.0529(9) Uani 1 1 d . . .
C8 C 0.9418(3) -0.1136(3) 0.8660(3) 0.0529(9) Uani 1 1 d G . .
C9 C 0.9276(4) -0.0929(4) 0.9472(3) 0.0529(9) Uani 1 1 d G . .
C10 C 0.8668(4) -0.0045(4) 0.9602(2) 0.0529(9) Uani 1 1 d G . .
C11 C 0.8203(3) 0.0631(3) 0.8920(3) 0.0529(9) Uani 1 1 d G . .
C12 C 0.8346(4) 0.0424(4) 0.8108(3) 0.0529(9) Uani 1 1 d G . .
C13 C 0.8546(3) -0.0191(3) 0.4210(2) 0.0355(7) Uani 1 1 d . . .
C14 C 0.8300(3) 0.0376(2) 0.3401(3) 0.0355(7) Uani 1 1 d G . .
C15 C 0.8591(3) -0.0022(3) 0.26786(19) 0.0355(7) Uani 1 1 d G . .
C16 C 0.9129(3) -0.0986(3) 0.2765(2) 0.0355(7) Uani 1 1 d G . .
C17 C 0.9375(3) -0.1553(2) 0.3574(3) 0.0355(7) Uani 1 1 d G . .
C18 C 0.9083(3) -0.1155(3) 0.42965(19) 0.0355(7) Uani 1 1 d G . .
C19 C 0.8064(2) -0.4949(3) 0.6871(3) 0.0275(15) Uani 1 1 d . . .
C20 C 0.8735(3) -0.4506(3) 0.6200(2) 0.0333(16) Uani 1 1 d G . .
C21 C 0.9795(3) -0.4828(3) 0.6194(3) 0.0405(18) Uani 1 1 d G . .
C22 C 1.0184(2) -0.5593(3) 0.6859(3) 0.0446(19) Uani 1 1 d G . .
C23 C 0.9513(3) -0.6036(3) 0.7530(3) 0.0409(18) Uani 1 1 d G . .
C24 C 0.8453(3) -0.5714(3) 0.7536(2) 0.0350(16) Uani 1 1 d G . .
C25 C 0.3792(2) -0.3242(3) 0.5920(3) 0.0324(16) Uani 1 1 d . . .
C26 C 0.3467(3) -0.3505(3) 0.6801(2) 0.0341(16) Uani 1 1 d G . .
C27 C 0.2425(3) -0.3497(4) 0.7087(2) 0.047(2) Uani 1 1 d G . .
C28 C 0.1707(2) -0.3225(4) 0.6492(3) 0.0453(19) Uani 1 1 d G . .
C29 C 0.2033(3) -0.2962(3) 0.5611(3) 0.045(2) Uani 1 1 d G . .
C30 C 0.3075(3) -0.2970(3) 0.5325(2) 0.0366(17) Uani 1 1 d G . .
C31 C 0.4276(3) -0.2380(2) 0.9779(2) 0.0281(15) Uani 1 1 d . . .
C32 C 0.4764(3) -0.2851(3) 1.0516(2) 0.0315(16) Uani 1 1 d G . .
C33 C 0.4696(3) -0.3831(3) 1.0917(2) 0.0372(17) Uani 1 1 d G . .
C34 C 0.4140(3) -0.4340(2) 1.0581(3) 0.0396(18) Uani 1 1 d G . .
C35 C 0.3651(3) -0.3869(3) 0.9844(3) 0.0385(17) Uani 1 1 d G . .
C36 C 0.3720(3) -0.2889(3) 0.9443(2) 0.0322(16) Uani 1 1 d G . .
C37 C 0.4023(3) 0.1740(2) 0.7272(3) 0.0244(14) Uani 1 1 d . . .
C38 C 0.3418(2) 0.2516(3) 0.6751(3) 0.0304(15) Uani 1 1 d G . .
C39 C 0.3736(3) 0.3427(2) 0.6439(2) 0.0345(16) Uani 1 1 d G . .
C40 C 0.4659(3) 0.3560(2) 0.6647(3) 0.0354(17) Uani 1 1 d G . .
C41 C 0.5264(3) 0.2783(3) 0.7168(3) 0.0365(17) Uani 1 1 d G . .
C42 C 0.4946(3) 0.1873(3) 0.7480(2) 0.0302(15) Uani 1 1 d G . .
C43 C 0.7718(3) -0.3282(3) 0.92799(19) 0.0231(14) Uani 1 1 d . . .
C44 C 0.7583(3) -0.2767(2) 0.9925(2) 0.0262(15) Uani 1 1 d G . .
C45 C 0.7985(3) -0.3219(3) 1.0705(2) 0.0327(16) Uani 1 1 d G . .
C46 C 0.8522(3) -0.4187(3) 1.08410(19) 0.0325(16) Uani 1 1 d G . .
C47 C 0.8657(3) -0.4702(2) 1.0196(3) 0.0308(16) Uani 1 1 d G . .
C48 C 0.8255(3) -0.4250(3) 0.9416(2) 0.0255(14) Uani 1 1 d G . .
B1 B 0.7203(5) -0.2704(5) 0.8388(4) 0.0233(16) Uani 1 1 d . . .

loop_
_atom_site_aniso_label
_atom_site_aniso_U_11
_atom_site_aniso_U_22
_atom_site_aniso_U_33
_atom_site_aniso_U_23
_atom_site_aniso_U_13
_atom_site_aniso_U_12
Co1 0.0180(6) 0.0196(7) 0.0196(6) 0.0013(5) -0.0027(5) -0.0067(5)
Co2 0.0165(4) 0.0181(5) 0.0176(4) -0.0002(3) -0.0010(3) -0.0054(3)
O1 0.021(2) 0.025(2) 0.018(2) 0.0057(18) -0.0057(18) -0.0068(18)
O2 0.018(2) 0.029(2) 0.015(2) 0.0022(18) -0.0020(17) -0.0070(18)
O3 0.020(2) 0.022(2) 0.021(2) -0.0011(18) -0.0027(18) -0.0025(18)
O4 0.021(2) 0.020(2) 0.024(2) 0.0008(18) -0.0087(19) -0.0061(18)
O5 0.021(2) 0.019(2) 0.019(2) 0.0052(17) -0.0037(18) -0.0038(17)
O6 0.025(2) 0.020(2) 0.023(2) -0.0003(19) -0.0021(19) -0.0063(18)
N1 0.020(2) 0.021(3) 0.016(2) 0.003(2) 0.000(2) -0.007(2)
N2 0.017(2) 0.022(3) 0.018(3) -0.001(2) -0.003(2) -0.004(2)
N3 0.018(2) 0.024(3) 0.017(3) -0.002(2) -0.001(2) -0.004(2)
N4 0.016(2) 0.018(3) 0.022(3) -0.001(2) 0.003(2) -0.007(2)
N5 0.019(2) 0.017(3) 0.012(2) 0.003(2) -0.001(2) -0.004(2)
N6 0.013(2) 0.017(3) 0.022(3) 0.001(2) -0.001(2) -0.004(2)
S1 0.0200(8) 0.0449(11) 0.0261(9) -0.0081(8) -0.0006(7) -0.0136(8)
S2 0.0325(9) 0.0305(10) 0.0250(9) -0.0005(7) -0.0006(7) -0.0166(8)
S3 0.0284(9) 0.0200(9) 0.0398(10) -0.0018(7) -0.0067(8) -0.0049(7)
S4 0.0315(9) 0.0310(10) 0.0319(9) -0.0077(8) -0.0076(8) -0.0086(8)
S5 0.0366(9) 0.0267(10) 0.0240(9) -0.0026(7) 0.0060(8) -0.0055(8)
S6 0.0233(8) 0.0230(9) 0.0344(9) -0.0034(7) 0.0015(7) -0.0032(7)
F1 0.072(3) 0.069(3) 0.078(3) 0.011(3) -0.038(3) -0.010(3)
F2 0.118(4) 0.158(5) 0.066(3) 0.028(3) -0.051(3) -0.062(4)
F3 0.127(4) 0.200(5) 0.059(3) -0.064(3) 0.011(3) -0.080(4)
F4 0.093(4) 0.121(4) 0.119(4) -0.084(3) 0.031(3) -0.028(3)
F5 0.055(3) 0.049(3) 0.076(3) -0.021(2) -0.002(2) 0.001(2)
F6 0.054(2) 0.039(2) 0.037(2) 0.0060(18) -0.009(2) -0.012(2)
F7 0.075(3) 0.077(3) 0.024(2) -0.001(2) -0.008(2) -0.038(3)
F8 0.081(3) 0.099(4) 0.049(3) -0.045(3) 0.014(2) -0.030(3)
F9 0.058(3) 0.055(3) 0.077(3) -0.034(3) -0.005(2) 0.008(2)
F10 0.039(2) 0.038(2) 0.043(2) -0.0051(19) -0.0079(19) 0.0008(18)
F11 0.054(2) 0.044(3) 0.033(2) 0.0036(19) -0.001(2) -0.020(2)
F12 0.040(2) 0.084(3) 0.059(3) -0.030(2) 0.018(2) -0.027(2)
F13 0.029(2) 0.083(4) 0.086(3) -0.045(3) -0.002(2) 0.008(2)
F14 0.053(3) 0.054(3) 0.071(3) 0.002(2) -0.028(2) 0.016(2)
F15 0.046(2) 0.033(2) 0.043(2) 0.0090(18) -0.003(2) -0.0075(19)
F16 0.046(2) 0.058(3) 0.035(2) 0.006(2) -0.011(2) -0.018(2)
F17 0.053(3) 0.090(4) 0.050(3) -0.014(3) 0.014(2) -0.037(3)
F18 0.033(2) 0.097(4) 0.093(4) -0.042(3) 0.003(2) -0.021(2)
F19 0.050(3) 0.073(3) 0.081(3) -0.015(3) -0.034(3) -0.011(2)
F20 0.048(2) 0.072(3) 0.037(2) 0.000(2) -0.014(2) -0.018(2)
F21 0.056(3) 0.055(3) 0.033(2) 0.000(2) -0.011(2) -0.023(2)
F22 0.061(3) 0.055(3) 0.039(2) 0.013(2) -0.001(2) -0.008(2)
F23 0.073(3) 0.030(2) 0.051(3) 0.0048(19) 0.016(2) -0.018(2)
F24 0.086(3) 0.060(3) 0.051(3) -0.012(2) 0.005(2) -0.053(3)
F25 0.048(2) 0.056(3) 0.038(2) 0.006(2) -0.014(2) -0.027(2)
F26 0.0255(19) 0.035(2) 0.056(3) 0.0002(19) -0.0138(19) -0.0053(17)
F27 0.041(2) 0.028(2) 0.063(3) 0.006(2) -0.006(2) 0.0016(19)
F28 0.058(3) 0.025(2) 0.083(3) -0.002(2) -0.012(2) -0.017(2)
F29 0.047(2) 0.046(3) 0.077(3) -0.006(2) -0.022(2) -0.024(2)
F30 0.039(2) 0.031(2) 0.052(2) -0.0002(19) -0.022(2) -0.0034(18)
F31 0.047(2) 0.026(2) 0.028(2) -0.0048(16) -0.0065(18) -0.0015(18)
F32 0.067(3) 0.054(3) 0.029(2) -0.012(2) -0.018(2) -0.001(2)
F33 0.064(3) 0.053(3) 0.031(2) 0.0088(19) -0.030(2) -0.008(2)
F34 0.033(2) 0.037(2) 0.044(2) -0.0003(18) -0.0100(18) 0.0038(18)
F35 0.050(2) 0.026(2) 0.033(2) -0.0074(17) -0.0071(18) 0.0051(18)
C1 0.020(3) 0.017(3) 0.023(3) 0.000(3) -0.006(3) -0.006(3)
C2 0.020(3) 0.021(3) 0.016(3) 0.002(3) -0.007(3) -0.004(3)
C3 0.022(3) 0.020(3) 0.018(3) -0.001(3) 0.004(3) -0.006(3)
C4 0.020(3) 0.021(4) 0.021(3) -0.001(3) 0.000(3) -0.004(3)
C5 0.020(3) 0.017(3) 0.020(3) -0.003(3) -0.002(3) -0.008(3)
C6 0.017(3) 0.019(3) 0.024(3) -0.002(3) 0.000(3) -0.005(3)
C7 0.049(2) 0.084(3) 0.0388(18) -0.0198(18) 0.0014(16) -0.0384(18)
C8 0.049(2) 0.084(3) 0.0388(18) -0.0198(18) 0.0014(16) -0.0384(18)
C9 0.049(2) 0.084(3) 0.0388(18) -0.0198(18) 0.0014(16) -0.0384(18)
C10 0.049(2) 0.084(3) 0.0388(18) -0.0198(18) 0.0014(16) -0.0384(18)
C11 0.049(2) 0.084(3) 0.0388(18) -0.0198(18) 0.0014(16) -0.0384(18)
C12 0.049(2) 0.084(3) 0.0388(18) -0.0198(18) 0.0014(16) -0.0384(18)
C13 0.0277(15) 0.0507(19) 0.0305(14) -0.0105(14) 0.0041(13) -0.0172(13)
C14 0.0277(15) 0.0507(19) 0.0305(14) -0.0105(14) 0.0041(13) -0.0172(13)
C15 0.0277(15) 0.0507(19) 0.0305(14) -0.0105(14) 0.0041(13) -0.0172(13)
C16 0.0277(15) 0.0507(19) 0.0305(14) -0.0105(14) 0.0041(13) -0.0172(13)
C17 0.0277(15) 0.0507(19) 0.0305(14) -0.0105(14) 0.0041(13) -0.0172(13)
C18 0.0277(15) 0.0507(19) 0.0305(14) -0.0105(14) 0.0041(13) -0.0172(13)
C19 0.030(3) 0.023(4) 0.032(4) -0.012(3) -0.003(3) -0.004(3)
C20 0.034(4) 0.027(4) 0.038(4) -0.010(3) 0.000(3) -0.004(3)
C21 0.033(4) 0.052(5) 0.040(4) -0.021(4) 0.013(4) -0.015(4)
C22 0.027(4) 0.048(5) 0.059(5) -0.031(4) -0.002(4) 0.011(4)
C23 0.041(4) 0.036(5) 0.046(5) -0.017(4) -0.014(4) 0.010(4)
C24 0.036(4) 0.029(4) 0.040(4) -0.008(3) -0.009(3) -0.001(3)
C25 0.037(4) 0.026(4) 0.035(4) -0.007(3) -0.007(3) -0.006(3)
C26 0.036(4) 0.038(4) 0.032(4) -0.006(3) -0.013(3) -0.010(3)
C27 0.046(5) 0.052(5) 0.049(5) -0.011(4) -0.001(4) -0.029(4)
C28 0.031(4) 0.051(5) 0.058(5) -0.016(4) 0.002(4) -0.017(4)
C29 0.033(4) 0.050(5) 0.058(5) -0.005(4) -0.023(4) -0.014(4)
C30 0.048(4) 0.031(4) 0.030(4) 0.000(3) -0.010(4) -0.013(3)
C31 0.028(3) 0.027(4) 0.025(3) -0.002(3) 0.005(3) -0.006(3)
C32 0.034(4) 0.038(4) 0.020(3) -0.001(3) 0.004(3) -0.014(3)
C33 0.037(4) 0.034(4) 0.025(4) 0.010(3) 0.005(3) -0.001(3)
C34 0.038(4) 0.032(4) 0.038(4) 0.004(3) 0.014(3) -0.011(3)
C35 0.043(4) 0.035(4) 0.037(4) -0.003(3) 0.005(3) -0.020(4)
C36 0.029(4) 0.035(4) 0.030(4) 0.001(3) -0.002(3) -0.014(3)
C37 0.021(3) 0.022(4) 0.028(3) -0.006(3) -0.002(3) -0.001(3)
C38 0.021(3) 0.034(4) 0.039(4) -0.010(3) -0.002(3) -0.010(3)
C39 0.026(4) 0.028(4) 0.043(4) -0.004(3) 0.001(3) 0.000(3)
C40 0.041(4) 0.021(4) 0.043(4) -0.002(3) 0.001(3) -0.014(3)
C41 0.028(4) 0.032(4) 0.051(5) -0.007(3) -0.006(3) -0.011(3)
C42 0.032(4) 0.023(4) 0.035(4) -0.005(3) -0.007(3) -0.004(3)
C43 0.016(3) 0.024(4) 0.026(3) 0.001(3) -0.005(3) -0.003(3)
C44 0.025(3) 0.022(4) 0.029(4) -0.002(3) -0.003(3) -0.003(3)
C45 0.037(4) 0.041(5) 0.021(3) -0.007(3) -0.006(3) -0.009(3)
C46 0.026(3) 0.044(5) 0.024(3) 0.008(3) -0.010(3) -0.012(3)
C47 0.019(3) 0.026(4) 0.039(4) 0.005(3) -0.004(3) -0.004(3)
C48 0.020(3) 0.031(4) 0.026(3) -0.005(3) -0.001(3) -0.009(3)
B1 0.020(4) 0.022(4) 0.027(4) -0.003(3) -0.002(3) -0.005(3)

loop_
_atom_type_symbol
_atom_type_description
_atom_type_scat_dispersion_real
_atom_type_scat_dispersion_imag
_atom_type_scat_source
C C 0.0033 0.0016 'International Tables Vol C Tables 4.2.6.8 and 6.1.1.4'
B B 0.0013 0.0007 'International Tables Vol C Tables 4.2.6.8 and 6.1.1.4'
N N 0.0061 0.0033 'International Tables Vol C Tables 4.2.6.8 and 6.1.1.4'
O O 0.0106 0.0060 'International Tables Vol C Tables 4.2.6.8 and 6.1.1.4'
F F 0.0171 0.0103 'International Tables Vol C Tables 4.2.6.8 and 6.1.1.4'
Co Co 0.3494 0.9721 'International Tables Vol C Tables 4.2.6.8 and 6.1.1.4'
S S 0.1246 0.1234 'International Tables Vol C Tables 4.2.6.8 and 6.1.1.4'

loop_
_geom_angle_atom_site_label_1
_geom_angle_atom_site_label_2
_geom_angle_atom_site_label_3
_geom_angle
_geom_angle_site_symmetry_1
_geom_angle_site_symmetry_3
O2 Co1 O2 180.0(2) 2_656 .
O2 Co1 O4 91.33(14) . .
O2 Co1 O4 88.67(14) . 2_656
O2 Co1 O4 88.67(14) 2_656 .
O2 Co1 O4 91.33(14) 2_656 2_656
O2 Co1 O6 90.03(14) 2_656 .
O2 Co1 O6 90.04(14) . 2_656
O2 Co1 O6 89.97(14) 2_656 2_656
O2 Co1 O6 89.96(14) . .
O4 Co1 O4 180.0 . 2_656
O4 Co1 O6 91.91(14) . 2_656
O4 Co1 O6 91.91(14) 2_656 .
O4 Co1 O6 88.09(14) 2_656 2_656
O4 Co1 O6 88.09(14) . .
O6 Co1 O6 180.0 . 2_656
N1 Co2 N2 81.33(19) . .
N1 Co2 N3 86.92(19) . .
N1 Co2 N4 163.95(19) . .
N1 Co2 N5 86.18(18) . .
N1 Co2 N6 103.98(19) . .
N3 Co2 N2 105.00(19) . .
N4 Co2 N2 90.76(18) . .
N4 Co2 N3 81.6(2) . .
N5 Co2 N2 162.81(19) . .
N5 Co2 N3 85.98(19) . .
N5 Co2 N4 104.10(18) . .
N6 Co2 N2 90.23(19) . .
N6 Co2 N3 162.59(19) . .
N6 Co2 N4 89.91(19) . .
N6 Co2 N5 81.34(19) . .
N1 O1 B1 111.9(4) . .
N2 O2 Co1 116.0(3) . .
N3 O3 B1 110.3(4) . .
N4 O4 Co1 115.1(3) . .
N5 O5 B1 111.4(4) . .
N6 O6 Co1 115.8(3) . .
O1 N1 Co2 122.4(3) . .
C1 N1 Co2 116.5(4) . .
C1 N1 O1 118.1(4) . .
O2 N2 Co2 125.0(3) . .
O2 N2 C2 120.0(4) . .
C2 N2 Co2 114.0(4) . .
O3 N3 Co2 122.4(3) . .
C3 N3 Co2 116.0(4) . .
C3 N3 O3 119.0(5) . .
O4 N4 Co2 124.8(4) . .
O4 N4 C4 120.1(4) . .
C4 N4 Co2 114.6(4) . .
O5 N5 Co2 121.0(3) . .
C5 N5 Co2 116.3(4) . .
C5 N5 O5 119.6(4) . .
O6 N6 Co2 124.8(3) . .
O6 N6 C6 120.3(4) . .
C6 N6 Co2 114.6(4) . .
C1 S1 C7 101.4(2) . .
C2 S2 C13 101.4(2) . .
C3 S3 C19 103.6(2) . .
C4 S4 C25 102.7(2) . .
C5 S5 C31 101.1(2) . .
C6 S6 C37 101.4(2) . .
N1 C1 S1 127.4(4) . .
N1 C1 C2 113.1(5) . .
C2 C1 S1 119.2(4) . .
N2 C2 S2 124.7(4) . .
N2 C2 C1 113.9(5) . .
C1 C2 S2 121.4(4) . .
N3 C3 S3 129.4(4) . .
N3 C3 C4 112.7(5) . .
C4 C3 S3 117.8(4) . .
N4 C4 S4 123.8(4) . .
N4 C4 C3 114.5(5) . .
C3 C4 S4 121.6(4) . .
N5 C5 S5 127.6(4) . .
N5 C5 C6 113.7(5) . .
C6 C5 S5 118.5(4) . .
N6 C6 S6 125.6(4) . .
N6 C6 C5 113.7(5) . .
C5 C6 S6 120.7(4) . .
C8 C7 S1 120.6(3) . .
C8 C7 C12 120.0 . .
C12 C7 S1 119.3(3) . .
F1 C8 C7 120.6(4) . .
F1 C8 C9 119.4(4) . .
C7 C8 C9 120.0 . .
F2 C9 C8 120.8(5) . .
F2 C9 C10 119.2(5) . .
C10 C9 C8 120.0 . .
F3 C10 C9 119.7(5) . .
F3 C10 C11 120.3(5) . .
C11 C10 C9 120.0 . .
F4 C11 C10 119.4(4) . .
F4 C11 C12 120.6(4) . .
C10 C11 C12 120.0 . .
F5 C12 C7 121.4(4) . .
F5 C12 C11 118.5(4) . .
C11 C12 C7 120.0 . .
C14 C13 S2 118.2(3) . .
C14 C13 C18 120.0 . .
C18 C13 S2 121.3(3) . .
F6 C14 C13 122.0(3) . .
F6 C14 C15 118.0(3) . .
C13 C14 C15 120.0 . .
F7 C15 C14 119.8(4) . .
F7 C15 C16 120.2(4) . .
C16 C15 C14 120.0 . .
F8 C16 C15 119.4(4) . .
F8 C16 C17 120.6(4) . .
C15 C16 C17 120.0 . .
F9 C17 C16 120.1(3) . .
F9 C17 C18 119.9(3) . .
C18 C17 C16 120.0 . .
F10 C18 C13 120.8(3) . .
F10 C18 C17 119.2(3) . .
C17 C18 C13 120.0 . .
C20 C19 S3 121.6(3) . .
C20 C19 C24 120.0 . .
C24 C19 S3 118.0(3) . .
F11 C20 C19 121.1(3) . .
F11 C20 C21 118.9(3) . .
C19 C20 C21 120.0 . .
F12 C21 C20 120.6(4) . .
F12 C21 C22 119.4(4) . .
C20 C21 C22 120.0 . .
F13 C22 C21 119.8(4) . .
F13 C22 C23 120.2(4) . .
C21 C22 C23 120.0 . .
F14 C23 C22 120.2(4) . .
F14 C23 C24 119.7(4) . .
C22 C23 C24 120.0 . .
F15 C24 C19 121.2(3) . .
F15 C24 C23 118.7(3) . .
C23 C24 C19 120.0 . .
C26 C25 S4 121.7(3) . .
C26 C25 C30 120.0 . .
C30 C25 S4 118.0(3) . .
F16 C26 C25 121.7(3) . .
F16 C26 C27 118.3(3) . .
C27 C26 C25 120.0 . .
F17 C27 C26 120.5(4) . .
F17 C27 C28 119.5(4) . .
C26 C27 C28 120.0 . .
F18 C28 C27 120.4(4) . .
F18 C28 C29 119.6(4) . .
C27 C28 C29 120.0 . .
F19 C29 C28 120.8(4) . .
F19 C29 C30 119.2(4) . .
C30 C29 C28 120.0 . .
F20 C30 C25 121.3(3) . .
F20 C30 C29 118.7(3) . .
C29 C30 C25 120.0 . .
C32 C31 S5 119.0(2) . .
C32 C31 C36 120.0 . .
C36 C31 S5 120.8(2) . .
F21 C32 C31 121.6(3) . .
F21 C32 C33 118.4(3) . .
C33 C32 C31 120.0 . .
F22 C33 C32 120.4(4) . .
F22 C33 C34 119.6(4) . .
C32 C33 C34 120.0 . .
F23 C34 C33 120.4(4) . .
F23 C34 C35 119.6(4) . .
C35 C34 C33 120.0 . .
F24 C35 C34 119.7(4) . .
F24 C35 C36 120.3(4) . .
C34 C35 C36 120.0 . .
F25 C36 C31 120.7(3) . .
F25 C36 C35 119.3(3) . .
C35 C36 C31 120.0 . .
C38 C37 S6 117.5(2) . .
C38 C37 C42 120.0 . .
C42 C37 S6 122.1(2) . .
F26 C38 C37 121.2(3) . .
F26 C38 C39 118.8(3) . .
C37 C38 C39 120.0 . .
F27 C39 C38 120.9(3) . .
F27 C39 C40 119.1(3) . .
C38 C39 C40 120.0 . .
F28 C40 C39 119.9(3) . .
F28 C40 C41 120.1(3) . .
C41 C40 C39 120.0 . .
F29 C41 C40 119.8(3) . .
F29 C41 C42 120.2(3) . .
C42 C41 C40 120.0 . .
F30 C42 C37 121.0(3) . .
F30 C42 C41 119.0(3) . .
C41 C42 C37 120.0 . .
C44 C43 C48 120.0 . .
C44 C43 B1 116.9(3) . .
C48 C43 B1 123.1(3) . .
F31 C44 C43 122.7(3) . .
F31 C44 C45 117.3(3) . .
C43 C44 C45 120.0 . .
F32 C45 C44 120.3(3) . .
F32 C45 C46 119.7(3) . .
C44 C45 C46 120.0 . .
F33 C46 C45 120.2(3) . .
F33 C46 C47 119.8(3) . .
C47 C46 C45 120.0 . .
F34 C47 C46 119.7(3) . .
F34 C47 C48 120.3(3) . .
C48 C47 C46 120.0 . .
F35 C48 C43 123.1(3) . .
F35 C48 C47 116.9(3) . .
C47 C48 C43 120.0 . .
O1 B1 O5 110.5(5) . .
O1 B1 C43 105.9(4) . .
O3 B1 O1 109.7(5) . .
O3 B1 O5 109.0(5) . .
O3 B1 C43 114.9(5) . .
O5 B1 C43 106.8(4) . .

loop_
_geom_bond_atom_site_label_1
_geom_bond_atom_site_label_2
_geom_bond_distance
_geom_bond_site_symmetry_2
Co1 O2 2.042(3) 2_656
Co1 O2 2.042(3) .
Co1 O4 2.075(4) 2_656
Co1 O4 2.075(4) .
Co1 O6 2.094(4) .
Co1 O6 2.094(4) 2_656
Co2 N1 1.905(4) .
Co2 N2 1.926(4) .
Co2 N3 1.918(5) .
Co2 N4 1.916(4) .
Co2 N5 1.914(4) .
Co2 N6 1.914(4) .
O1 N1 1.363(5) .
O1 B1 1.506(7) .
O2 N2 1.307(5) .
O3 N3 1.379(5) .
O3 B1 1.502(8) .
O4 N4 1.303(5) .
O5 N5 1.382(5) .
O5 B1 1.507(7) .
O6 N6 1.307(5) .
N1 C1 1.291(6) .
N2 C2 1.316(6) .
N3 C3 1.297(7) .
N4 C4 1.306(7) .
N5 C5 1.273(6) .
N6 C6 1.316(6) .
S1 C1 1.755(5) .
S1 C7 1.763(3) .
S2 C2 1.751(6) .
S2 C13 1.760(3) .
S3 C3 1.747(6) .
S3 C19 1.755(3) .
S4 C4 1.746(6) .
S4 C25 1.775(3) .
S5 C5 1.762(6) .
S5 C31 1.778(3) .
S6 C6 1.756(6) .
S6 C37 1.760(3) .
F1 C8 1.323(6) .
F2 C9 1.324(6) .
F3 C10 1.316(5) .
F4 C11 1.330(6) .
F5 C12 1.313(5) .
F6 C14 1.313(4) .
F7 C15 1.326(4) .
F8 C16 1.318(4) .
F9 C17 1.322(5) .
F10 C18 1.328(4) .
F11 C20 1.319(4) .
F12 C21 1.330(5) .
F13 C22 1.329(4) .
F14 C23 1.336(5) .
F15 C24 1.322(4) .
F16 C26 1.318(4) .
F17 C27 1.316(5) .
F18 C28 1.329(5) .
F19 C29 1.324(4) .
F20 C30 1.321(5) .
F21 C32 1.315(4) .
F22 C33 1.333(4) .
F23 C34 1.335(4) .
F24 C35 1.322(5) .
F25 C36 1.317(4) .
F26 C38 1.318(4) .
F27 C39 1.335(4) .
F28 C40 1.315(4) .
F29 C41 1.328(4) .
F30 C42 1.323(4) .
F31 C44 1.309(4) .
F32 C45 1.339(4) .
F33 C46 1.349(4) .
F34 C47 1.337(4) .
F35 C48 1.313(4) .
C1 C2 1.445(7) .
C3 C4 1.457(7) .
C5 C6 1.450(7) .
C7 C8 1.3900 .
C7 C12 1.3900 .
C8 C9 1.3900 .
C9 C10 1.3900 .
C10 C11 1.3900 .
C11 C12 1.3900 .
C13 C14 1.3900 .
C13 C18 1.3900 .
C14 C15 1.3900 .
C15 C16 1.3900 .
C16 C17 1.3900 .
C17 C18 1.3900 .
C19 C20 1.3900 .
C19 C24 1.3900 .
C20 C21 1.3900 .
C21 C22 1.3900 .
C22 C23 1.3900 .
C23 C24 1.3900 .
C25 C26 1.3900 .
C25 C30 1.3900 .
C26 C27 1.3900 .
C27 C28 1.3900 .
C28 C29 1.3900 .
C29 C30 1.3900 .
C31 C32 1.3900 .
C31 C36 1.3900 .
C32 C33 1.3900 .
C33 C34 1.3900 .
C34 C35 1.3900 .
C35 C36 1.3900 .
C37 C38 1.3900 .
C37 C42 1.3900 .
C38 C39 1.3900 .
C39 C40 1.3900 .
C40 C41 1.3900 .
C41 C42 1.3900 .
C43 C44 1.3900 .
C43 C48 1.3900 .
C43 B1 1.636(7) .
C44 C45 1.3900 .
C45 C46 1.3900 .
C46 C47 1.3900 .
C47 C48 1.3900 .

loop_
_geom_torsion_atom_site_label_1
_geom_torsion_atom_site_label_2
_geom_torsion_atom_site_label_3
_geom_torsion_atom_site_label_4
_geom_torsion
Co1 O2 N2 Co2 40.8(5)
Co1 O2 N2 C2 -126.7(4)
Co1 O4 N4 Co2 43.0(5)
Co1 O4 N4 C4 -128.8(4)
Co1 O6 N6 Co2 39.7(5)
Co1 O6 N6 C6 -133.5(4)
Co2 N1 C1 S1 -167.1(3)
Co2 N1 C1 C2 6.8(6)
Co2 N2 C2 S2 -166.4(3)
Co2 N2 C2 C1 11.9(6)
Co2 N3 C3 S3 -171.0(3)
Co2 N3 C3 C4 5.2(6)
Co2 N4 C4 S4 -170.6(3)
Co2 N4 C4 C3 6.7(6)
Co2 N5 C5 S5 -168.9(3)
Co2 N5 C5 C6 6.9(6)
Co2 N6 C6 S6 -174.1(3)
Co2 N6 C6 C5 4.8(6)
O1 N1 C1 S1 -6.2(8)
O1 N1 C1 C2 167.7(4)
O2 N2 C2 S2 2.4(7)
O2 N2 C2 C1 -179.3(4)
O3 N3 C3 S3 -8.5(8)
O3 N3 C3 C4 167.7(4)
O4 N4 C4 S4 2.0(7)
O4 N4 C4 C3 179.2(4)
O5 N5 C5 S5 -8.7(7)
O5 N5 C5 C6 167.1(4)
O6 N6 C6 S6 -0.3(7)
O6 N6 C6 C5 178.6(4)
N1 O1 B1 O3 48.7(6)
N1 O1 B1 O5 -71.5(6)
N1 O1 B1 C43 173.2(4)
N1 C1 C2 N2 -12.3(7)
N1 C1 C2 S2 166.0(4)
N3 O3 B1 O1 -74.0(5)
N3 O3 B1 O5 47.1(6)
N3 O3 B1 C43 166.9(4)
N3 C3 C4 N4 -7.8(7)
N3 C3 C4 S4 169.5(4)
N5 O5 B1 O1 44.6(6)
N5 O5 B1 O3 -76.1(5)
N5 O5 B1 C43 159.3(4)
N5 C5 C6 N6 -7.7(7)
N5 C5 C6 S6 171.3(4)
S1 C1 C2 N2 162.2(4)
S1 C1 C2 S2 -19.5(7)
S1 C7 C8 F1 -4.6(4)
S1 C7 C8 C9 175.3(3)
S1 C7 C12 F5 3.3(4)
S1 C7 C12 C11 -175.4(3)
S2 C13 C14 F6 -9.5(4)
S2 C13 C14 C15 172.1(3)
S2 C13 C18 F10 7.0(4)
S2 C13 C18 C17 -171.8(3)
S3 C3 C4 N4 168.9(4)
S3 C3 C4 S4 -13.8(6)
S3 C19 C20 F11 5.9(4)
S3 C19 C20 C21 -173.2(3)
S3 C19 C24 F15 -4.4(4)
S3 C19 C24 C23 173.4(3)
S4 C25 C26 F16 5.6(4)
S4 C25 C26 C27 -173.1(3)
S4 C25 C30 F20 -7.2(4)
S4 C25 C30 C29 173.3(3)
S5 C5 C6 N6 168.5(4)
S5 C5 C6 S6 -12.5(6)
S5 C31 C32 F21 -5.2(4)
S5 C31 C32 C33 175.4(3)
S5 C31 C36 F25 5.5(4)
S5 C31 C36 C35 -175.3(3)
S6 C37 C38 F26 -8.8(4)
S6 C37 C38 C39 172.9(3)
S6 C37 C42 F30 6.3(4)
S6 C37 C42 C41 -172.6(3)
F1 C8 C9 F2 0.4(5)
F1 C8 C9 C10 179.9(5)
F2 C9 C10 F3 -0.3(5)
F2 C9 C10 C11 179.5(5)
F3 C10 C11 F4 0.0(5)
F3 C10 C11 C12 179.8(5)
F4 C11 C12 F5 1.1(5)
F4 C11 C12 C7 179.8(5)
F6 C14 C15 F7 1.9(4)
F6 C14 C15 C16 -178.5(4)
F7 C15 C16 F8 -0.3(4)
F7 C15 C16 C17 179.7(4)
F8 C16 C17 F9 -0.8(5)
F8 C16 C17 C18 -180.0(4)
F9 C17 C18 F10 2.0(4)
F9 C17 C18 C13 -179.2(4)
F11 C20 C21 F12 -0.8(4)
F11 C20 C21 C22 -179.1(4)
F12 C21 C22 F13 1.7(5)
F12 C21 C22 C23 -178.3(4)
F13 C22 C23 F14 1.0(5)
F13 C22 C23 C24 180.0(4)
F14 C23 C24 F15 -3.0(5)
F14 C23 C24 C19 179.0(4)
F16 C26 C27 F17 3.4(5)
F16 C26 C27 C28 -178.7(4)
F17 C27 C28 F18 -1.0(5)
F17 C27 C28 C29 178.0(5)
F18 C28 C29 F19 -1.3(5)
F18 C28 C29 C30 178.9(5)
F19 C29 C30 F20 0.7(5)
F19 C29 C30 C25 -179.7(4)
F21 C32 C33 F22 0.3(4)
F21 C32 C33 C34 -179.4(4)
F22 C33 C34 F23 -0.1(4)
F22 C33 C34 C35 -179.7(4)
F23 C34 C35 F24 -2.8(4)
F23 C34 C35 C36 -179.6(4)
F24 C35 C36 F25 2.5(4)
F24 C35 C36 C31 -176.8(4)
F26 C38 C39 F27 1.3(4)
F26 C38 C39 C40 -178.3(4)
F27 C39 C40 F28 -0.9(5)
F27 C39 C40 C41 -179.7(4)
F28 C40 C41 F29 0.3(5)
F28 C40 C41 C42 -178.8(4)
F29 C41 C42 F30 2.1(4)
F29 C41 C42 C37 -179.0(4)
F31 C44 C45 F32 0.8(4)
F31 C44 C45 C46 -178.9(4)
F32 C45 C46 F33 -0.7(4)
F32 C45 C46 C47 -179.7(4)
F33 C46 C47 F34 1.0(4)
F33 C46 C47 C48 -179.0(4)
F34 C47 C48 F35 -0.2(4)
F34 C47 C48 C43 -180.0(4)
C1 S1 C7 C8 116.4(3)
C1 S1 C7 C12 -68.3(3)
C2 S2 C13 C14 132.2(3)
C2 S2 C13 C18 -55.9(3)
C3 S3 C19 C20 -55.0(3)
C3 S3 C19 C24 131.7(3)
C4 S4 C25 C26 -48.3(3)
C4 S4 C25 C30 138.5(3)
C5 S5 C31 C32 123.3(3)
C5 S5 C31 C36 -61.3(3)
C6 S6 C37 C38 136.0(3)
C6 S6 C37 C42 -51.2(3)
C7 S1 C1 N1 -39.1(6)
C7 S1 C1 C2 147.3(5)
C7 C8 C9 F2 -179.5(5)
C7 C8 C9 C10 0.0
C8 C7 C12 F5 178.6(5)
C8 C7 C12 C11 0.0
C8 C9 C10 F3 -179.8(5)
C8 C9 C10 C11 0.0
C9 C10 C11 F4 -179.8(5)
C9 C10 C11 C12 0.0
C10 C11 C12 F5 -178.7(4)
C10 C11 C12 C7 0.0
C12 C7 C8 F1 -179.9(5)
C12 C7 C8 C9 0.0
C13 S2 C2 N2 -50.2(5)
C13 S2 C2 C1 131.7(5)
C13 C14 C15 F7 -179.7(4)
C13 C14 C15 C16 0.0
C14 C13 C18 F10 178.8(4)
C14 C13 C18 C17 0.0
C14 C15 C16 F8 180.0(4)
C14 C15 C16 C17 0.0
C15 C16 C17 F9 179.2(4)
C15 C16 C17 C18 0.0
C16 C17 C18 F10 -178.8(4)
C16 C17 C18 C13 0.0
C18 C13 C14 F6 178.4(4)
C18 C13 C14 C15 0.0
C19 S3 C3 N3 -39.3(6)
C19 S3 C3 C4 144.6(4)
C19 C20 C21 F12 178.3(4)
C19 C20 C21 C22 0.0
C20 C19 C24 F15 -177.9(4)
C20 C19 C24 C23 0.0
C20 C21 C22 F13 -180.0(4)
C20 C21 C22 C23 0.0
C21 C22 C23 F14 -179.0(4)
C21 C22 C23 C24 0.0
C22 C23 C24 F15 177.9(4)
C22 C23 C24 C19 0.0
C24 C19 C20 F11 179.1(4)
C24 C19 C20 C21 0.0
C25 S4 C4 N4 -61.6(5)
C25 S4 C4 C3 121.3(4)
C25 C26 C27 F17 -177.9(5)
C25 C26 C27 C28 0.0
C26 C25 C30 F20 179.5(5)
C26 C25 C30 C29 0.0
C26 C27 C28 F18 -178.9(5)
C26 C27 C28 C29 0.0
C27 C28 C29 F19 179.7(5)
C27 C28 C29 C30 0.0
C28 C29 C30 F20 -179.5(4)
C28 C29 C30 C25 0.0
C30 C25 C26 F16 178.7(4)
C30 C25 C26 C27 0.0
C31 S5 C5 N5 -35.0(5)
C31 S5 C5 C6 149.4(4)
C31 C32 C33 F22 179.7(4)
C31 C32 C33 C34 0.0
C32 C31 C36 F25 -179.3(4)
C32 C31 C36 C35 0.0
C32 C33 C34 F23 179.6(4)
C32 C33 C34 C35 0.0
C33 C34 C35 F24 176.8(4)
C33 C34 C35 C36 0.0
C34 C35 C36 F25 179.3(4)
C34 C35 C36 C31 0.0
C36 C31 C32 F21 179.4(4)
C36 C31 C32 C33 0.0
C37 S6 C6 N6 -47.7(5)
C37 S6 C6 C5 133.4(4)
C37 C38 C39 F27 179.7(4)
C37 C38 C39 C40 0.0
C38 C37 C42 F30 178.9(4)
C38 C37 C42 C41 0.0
C38 C39 C40 F28 178.8(4)
C38 C39 C40 C41 0.0
C39 C40 C41 F29 179.0(4)
C39 C40 C41 C42 0.0
C40 C41 C42 F30 -178.9(4)
C40 C41 C42 C37 0.0
C42 C37 C38 F26 178.3(4)
C42 C37 C38 C39 0.0
C43 C44 C45 F32 179.7(4)
C43 C44 C45 C46 0.0
C44 C43 C48 F35 -179.8(4)
C44 C43 C48 C47 0.0
C44 C43 B1 O1 52.2(5)
C44 C43 B1 O3 173.4(3)
C44 C43 B1 O5 -65.6(5)
C44 C45 C46 F33 179.0(4)
C44 C45 C46 C47 0.0
C45 C46 C47 F34 180.0(4)
C45 C46 C47 C48 0.0
C46 C47 C48 F35 179.8(4)
C46 C47 C48 C43 0.0
C48 C43 C44 F31 178.8(4)
C48 C43 C44 C45 0.0
C48 C43 B1 O1 -128.9(4)
C48 C43 B1 O3 -7.7(6)
C48 C43 B1 O5 113.2(4)
B1 O1 N1 Co2 21.8(6)
B1 O1 N1 C1 -137.9(5)
B1 O3 N3 Co2 24.8(5)
B1 O3 N3 C3 -136.5(5)
B1 O5 N5 Co2 25.9(5)
B1 O5 N5 C5 -133.3(5)
B1 C43 C44 F31 -2.3(4)
B1 C43 C44 C45 178.9(4)
B1 C43 C48 F35 1.3(5)
B1 C43 C48 C47 -178.9(4)
